data_4110967
loop_
_publ_author_name
'Andrzej Rajca'
'Sumit Mukherjee'
'Maren Pink'
'Suchada Rajca'

_publ_section_title
;
 Exchange Coupling Mediated Through-Bonds and Through-Space in
 Conformationally Constrained Polyradical Scaffolds: Calix[4]arene
 Nitroxide Tetraradicals and Diradical
;
_journal_name_full 'Journal of the American Chemical Society'
_journal_page_first 13497
_journal_page_last 13507
_journal_paper_doi 10.1021/ja063567+
_journal_volume 128
_journal_year 2006
_chemical_formula_moiety 'C48 H62 Br2 N2 O10, 0.25 C6 H6'
_chemical_formula_sum 'C49.5 H63.5 Br2 N2 O10'
_chemical_formula_weight 1006.34
_chemical_name_systematic
; 
 ? 
;
_space_group_IT_number 2
_symmetry_cell_setting triclinic
_symmetry_space_group_name_Hall '-P 1'
_symmetry_space_group_name_H-M 'P -1'
_atom_sites_solution_hydrogens geom
_atom_sites_solution_primary direct
_atom_sites_solution_secondary difmap
_audit_creation_method SHELXL-97
_cell_angle_alpha 96.911(9)
_cell_angle_beta 110.227(9)
_cell_angle_gamma 111.428(9)
_cell_formula_units_Z 4
_cell_length_a 14.698(5)
_cell_length_b 19.752(6)
_cell_length_c 20.370(7)
_cell_measurement_reflns_used 5365
_cell_measurement_temperature 137(2)
_cell_measurement_theta_max 24.3
_cell_measurement_theta_min 2.3
_cell_volume 4955(3)
_computing_cell_refinement 'SAINT (Bruker, current version)'
_computing_data_collection 'SMART (Bruker, current version)'
_computing_data_reduction 'SAINT (Bruker, current version)'
_computing_molecular_graphics 'SHELXTL (Bruker), XTEL (Local Library)'
_computing_publication_material 'SHELXTL (Bruker)'
_computing_structure_refinement 'SHELXL-97 (Sheldrick, 1997)'
_computing_structure_solution 'SIR-92 (Altomare et al., 1993)'
_diffrn_ambient_temperature 137(2)
_diffrn_detector 'CCD area detector'
_diffrn_detector_area_resol_mean 44.52
_diffrn_detector_type 'Bruker SMART 6000'
_diffrn_measured_fraction_theta_full 0.983
_diffrn_measured_fraction_theta_max 0.983
_diffrn_measurement_details '0.30 degree frames measured for 3 seconds each'
_diffrn_measurement_device 'three-circle goniometer with fixed chi'
_diffrn_measurement_device_type 'Bruker Platform goniometer'
_diffrn_measurement_method \w-scans
_diffrn_radiation_monochromator graphite
_diffrn_radiation_source 'fine-focus sealed tube'
_diffrn_radiation_type MoK\a
_diffrn_radiation_wavelength 0.71073
_diffrn_reflns_av_R_equivalents 0.0627
_diffrn_reflns_av_sigmaI/netI 0.0793
_diffrn_reflns_limit_h_max 19
_diffrn_reflns_limit_h_min -19
_diffrn_reflns_limit_k_max 25
_diffrn_reflns_limit_k_min -25
_diffrn_reflns_limit_l_max 26
_diffrn_reflns_limit_l_min -26
_diffrn_reflns_number 66102
_diffrn_reflns_theta_full 27.74
_diffrn_reflns_theta_max 27.74
_diffrn_reflns_theta_min 2.10
_exptl_absorpt_coefficient_mu 1.693
_exptl_absorpt_correction_T_max 0.7853
_exptl_absorpt_correction_T_min 0.7071
_exptl_absorpt_correction_type multi-scan
_exptl_absorpt_process_details 'SADABS, R. Blessing; 1995'
_exptl_crystal_colour red
_exptl_crystal_density_diffrn 1.349
_exptl_crystal_description block
_exptl_crystal_F_000 2098
_exptl_crystal_size_max 0.22
_exptl_crystal_size_mid 0.20
_exptl_crystal_size_min 0.15
_refine_diff_density_max 1.241
_refine_diff_density_min -0.964
_refine_diff_density_rms 0.070
_refine_ls_extinction_method none
_refine_ls_goodness_of_fit_ref 1.014
_refine_ls_hydrogen_treatment riding
_refine_ls_matrix_type full
_refine_ls_number_parameters 1206
_refine_ls_number_reflns 22927
_refine_ls_number_restraints 48
_refine_ls_restrained_S_all 1.017
_refine_ls_R_factor_all 0.0885
_refine_ls_R_factor_gt 0.0483
_refine_ls_shift/su_max 0.002
_refine_ls_shift/su_mean 0.000
_refine_ls_structure_factor_coef Fsqd
_refine_ls_weighting_details 'calc w=1/[\s^2^(Fo^2^)+(0.0358P)^2^+2.7577P] where P=(Fo^2^+2Fc^2^)/3'
_refine_ls_weighting_scheme calc
_refine_ls_wR_factor_gt 0.1085
_refine_ls_wR_factor_ref 0.1257
_reflns_number_gt 14928
_reflns_number_total 22927
_reflns_threshold_expression >2sigma(I)
_cod_data_source_file ja063567si20060522_033056.cif
_cod_data_source_block 03455
_cod_original_formula_sum 'C49.50 H63.50 Br2 N2 O10'
_cod_database_code 4110967

loop_
_symmetry_equiv_pos_as_xyz
'x, y, z'
'-x, -y, -z'

loop_
_atom_site_label
_atom_site_type_symbol
_atom_site_fract_x
_atom_site_fract_y
_atom_site_fract_z
_atom_site_U_iso_or_equiv
_atom_site_adp_type
_atom_site_occupancy
_atom_site_symmetry_multiplicity
_atom_site_calc_flag
_atom_site_refinement_flags
_atom_site_disorder_assembly
_atom_site_disorder_group
Br1A Br 0.50911(3) 0.59601(2) 0.02720(2) 0.04975(10) Uani 1 1 d . A .
Br2A Br 0.74656(3) 0.81785(2) 0.122973(19) 0.04615(10) Uani 1 1 d . . .
O1A O 0.47561(19) 0.77940(15) 0.51632(12) 0.0571(7) Uani 1 1 d . . .
O2A O 0.61923(15) 0.68425(11) 0.28572(10) 0.0309(4) Uani 1 1 d . . .
O4A O 0.23638(15) 0.60212(11) 0.18775(11) 0.0333(5) Uani 1 1 d . . .
O5A O 0.00904(17) 0.55704(13) 0.14213(14) 0.0511(6) Uani 1 1 d . . .
O6A O 0.24345(19) 0.87517(15) 0.30955(12) 0.0547(7) Uani 1 1 d . B .
O7A O 0.37752(14) 0.77775(11) 0.06879(10) 0.0269(4) Uani 1 1 d . . .
O8A O 0.32078(17) 0.69815(12) -0.08369(11) 0.0375(5) Uani 1 1 d . . .
O9A O 0.56114(15) 0.90529(11) 0.32082(10) 0.0292(4) Uani 1 1 d . B .
O10A O 0.67173(18) 0.97656(12) 0.47793(11) 0.0408(5) Uani 1 1 d . . .
N1A N 0.4096(2) 0.74279(16) 0.44953(14) 0.0413(7) Uani 1 1 d . A .
N2A N 0.1804(2) 0.83460(16) 0.24305(13) 0.0391(6) Uani 1 1 d D . .
C1A C 0.6042(2) 0.77252(16) 0.36909(14) 0.0278(6) Uani 1 1 d . . .
C2A C 0.5486(2) 0.78506(17) 0.40804(15) 0.0308(6) Uani 1 1 d . A .
H2A H 0.5749 0.8341 0.4394 0.037 Uiso 1 1 calc R . .
C3A C 0.4556(2) 0.72720(18) 0.40193(15) 0.0324(7) Uani 1 1 d . . .
C4A C 0.4133(2) 0.65600(17) 0.35348(15) 0.0336(7) Uani 1 1 d . A .
H4A H 0.3477 0.6169 0.3482 0.040 Uiso 1 1 calc R . .
C5A C 0.4664(2) 0.64205(16) 0.31291(15) 0.0294(6) Uani 1 1 d . . .
C6A C 0.5641(2) 0.69963(17) 0.32343(15) 0.0299(6) Uani 1 1 d . A .
C7A C 0.4174(2) 0.56681(16) 0.25570(15) 0.0327(7) Uani 1 1 d . A .
H7A H 0.3543 0.5301 0.2603 0.039 Uiso 1 1 calc R . .
H7B H 0.4710 0.5460 0.2635 0.039 Uiso 1 1 calc R . .
C8A C 0.3826(2) 0.57783(15) 0.17955(15) 0.0301(6) Uani 1 1 d . . .
C9A C 0.4426(2) 0.57484(16) 0.14147(15) 0.0313(6) Uani 1 1 d . A .
H9A H 0.4988 0.5598 0.1595 0.038 Uiso 1 1 calc R . .
C10A C 0.4203(2) 0.59398(16) 0.07666(16) 0.0339(7) Uani 1 1 d . . .
C11A C 0.3395(2) 0.61682(16) 0.04889(16) 0.0322(7) Uani 1 1 d . A .
H11A H 0.3268 0.6305 0.0046 0.039 Uiso 1 1 calc R . .
C12A C 0.2773(2) 0.61961(16) 0.08600(15) 0.0302(6) Uani 1 1 d . . .
C13A C 0.2974(2) 0.59764(16) 0.15035(15) 0.0304(6) Uani 1 1 d . A .
C14A C 0.1968(2) 0.65273(16) 0.05997(16) 0.0311(6) Uani 1 1 d . A .
H14A H 0.1834 0.6549 0.0093 0.037 Uiso 1 1 calc R . .
H14B H 0.1276 0.6191 0.0598 0.037 Uiso 1 1 calc R . .
C15A C 0.2376(2) 0.73176(16) 0.10835(15) 0.0277(6) Uani 1 1 d . . .
C16A C 0.1882(2) 0.74591(17) 0.15197(15) 0.0312(6) Uani 1 1 d . A .
H16A H 0.1255 0.7063 0.1500 0.037 Uiso 1 1 calc R . .
C17A C 0.2301(2) 0.81775(17) 0.19844(16) 0.0315(7) Uani 1 1 d . A .
C18A C 0.3251(2) 0.87448(16) 0.20607(15) 0.0288(6) Uani 1 1 d . . .
H18A H 0.3555 0.9223 0.2407 0.035 Uiso 1 1 calc R B .
C19A C 0.3765(2) 0.86240(15) 0.16384(15) 0.0271(6) Uani 1 1 d . A .
C20A C 0.3292(2) 0.79186(16) 0.11300(15) 0.0262(6) Uani 1 1 d . A .
C21A C 0.4847(2) 0.92313(16) 0.17568(15) 0.0288(6) Uani 1 1 d . . .
H21A H 0.5015 0.9705 0.2101 0.035 Uiso 1 1 calc R B .
H21B H 0.4810 0.9337 0.1288 0.035 Uiso 1 1 calc R . .
C22A C 0.5739(2) 0.89850(15) 0.20599(15) 0.0276(6) Uani 1 1 d . B .
C23A C 0.6185(2) 0.87828(16) 0.16164(15) 0.0288(6) Uani 1 1 d . . .
H23A H 0.5993 0.8853 0.1143 0.035 Uiso 1 1 calc R B .
C24A C 0.6907(2) 0.84809(17) 0.18603(15) 0.0310(6) Uani 1 1 d . B .
C25A C 0.7208(2) 0.83681(16) 0.25442(16) 0.0316(7) Uani 1 1 d . . .
H25A H 0.7705 0.8157 0.2700 0.038 Uiso 1 1 calc R B .
C26A C 0.6776(2) 0.85666(16) 0.29999(15) 0.0275(6) Uani 1 1 d . A .
C27A C 0.6056(2) 0.88868(15) 0.27564(14) 0.0266(6) Uani 1 1 d . . .
C28A C 0.7013(2) 0.83883(17) 0.37276(15) 0.0304(6) Uani 1 1 d . A .
H28A H 0.7636 0.8265 0.3858 0.036 Uiso 1 1 calc R . .
H28B H 0.7203 0.8839 0.4111 0.036 Uiso 1 1 calc R . .
C29A C 0.2932(3) 0.72546(19) 0.42816(19) 0.0425(8) Uani 1 1 d . . .
C30A C 0.2316(3) 0.7049(3) 0.3461(2) 0.0658(12) Uani 1 1 d . A .
H30A H 0.2277 0.6567 0.3234 0.099 Uiso 1 1 calc R . .
H30B H 0.2688 0.7448 0.3276 0.099 Uiso 1 1 calc R . .
H30C H 0.1586 0.7000 0.3343 0.099 Uiso 1 1 calc R . .
C31A C 0.2897(3) 0.7963(2) 0.4632(2) 0.0553(10) Uani 1 1 d . A .
H31A H 0.3212 0.8377 0.4442 0.083 Uiso 1 1 calc R . .
H31B H 0.3308 0.8106 0.5162 0.083 Uiso 1 1 calc R . .
H31C H 0.2147 0.7861 0.4519 0.083 Uiso 1 1 calc R . .
C32A C 0.2482(3) 0.6609(2) 0.4589(3) 0.0607(11) Uani 1 1 d . A .
H32A H 0.2550 0.6166 0.4379 0.091 Uiso 1 1 calc R . .
H32B H 0.1721 0.6476 0.4466 0.091 Uiso 1 1 calc R . .
H32C H 0.2887 0.6768 0.5121 0.091 Uiso 1 1 calc R . .
C33A C 0.701(3) 0.6633(14) 0.324(2) 0.040(2) Uani 0.496(6) 1 d PD A 1
H33A H 0.6696 0.6195 0.3412 0.048 Uiso 0.496(6) 1 calc PR A 1
H33B H 0.7573 0.7060 0.3673 0.048 Uiso 0.496(6) 1 calc PR A 1
C34A C 0.753(2) 0.6429(9) 0.2780(16) 0.043(3) Uani 0.496(6) 1 d PD A 1
H34A H 0.7665 0.6798 0.2496 0.051 Uiso 0.496(6) 1 calc PR A 1
H34B H 0.8224 0.6446 0.3095 0.051 Uiso 0.496(6) 1 calc PR A 1
O3A O 0.6841(5) 0.5700(4) 0.2305(4) 0.0513(12) Uani 0.496(6) 1 d PD A 1
C35A C 0.7246(9) 0.5514(6) 0.1803(5) 0.077(3) Uani 0.496(6) 1 d PD A 1
H35A H 0.7373 0.5904 0.1547 0.116 Uiso 0.496(6) 1 calc PR A 1
H35B H 0.6719 0.5022 0.1449 0.116 Uiso 0.496(6) 1 calc PR A 1
H35C H 0.7924 0.5488 0.2068 0.116 Uiso 0.496(6) 1 calc PR A 1
C33D C 0.714(3) 0.6764(14) 0.3315(19) 0.040(2) Uani 0.504(6) 1 d PD A 2
H33E H 0.7004 0.6523 0.3691 0.048 Uiso 0.504(6) 1 calc PR A 2
H33F H 0.7768 0.7266 0.3560 0.048 Uiso 0.504(6) 1 calc PR A 2
C34D C 0.733(2) 0.6277(9) 0.2812(17) 0.043(3) Uani 0.504(6) 1 d PD A 2
H34E H 0.7336 0.6478 0.2389 0.051 Uiso 0.504(6) 1 calc PR A 2
H34F H 0.8047 0.6285 0.3069 0.051 Uiso 0.504(6) 1 calc PR A 2
O3D O 0.6531(5) 0.5536(3) 0.2569(4) 0.0513(12) Uani 0.504(6) 1 d PD A 2
C35D C 0.6624(9) 0.5054(7) 0.2045(6) 0.093(4) Uani 0.504(6) 1 d PD A 2
H35G H 0.6544 0.5238 0.1612 0.139 Uiso 0.504(6) 1 calc PR A 2
H35H H 0.6060 0.4537 0.1907 0.139 Uiso 0.504(6) 1 calc PR A 2
H35I H 0.7333 0.5054 0.2253 0.139 Uiso 0.504(6) 1 calc PR A 2
C36A C 0.1603(2) 0.52995(18) 0.18566(18) 0.0401(8) Uani 1 1 d . . .
H36A H 0.1570 0.5332 0.2336 0.048 Uiso 1 1 calc R . .
H36B H 0.1857 0.4911 0.1769 0.048 Uiso 1 1 calc R . .
C37A C 0.0506(2) 0.50590(18) 0.12793(18) 0.0410(8) Uani 1 1 d . . .
H37A H 0.0535 0.5038 0.0799 0.049 Uiso 1 1 calc R . .
H37B H 0.0024 0.4545 0.1261 0.049 Uiso 1 1 calc R . .
C38A C -0.0984(3) 0.5334(2) 0.0916(2) 0.0674(12) Uani 1 1 d . . .
H38A H -0.1220 0.5725 0.1011 0.101 Uiso 1 1 calc R . .
H38B H -0.1452 0.4859 0.0966 0.101 Uiso 1 1 calc R . .
H38C H -0.1028 0.5252 0.0420 0.101 Uiso 1 1 calc R . .
C39A C 0.0663(3) 0.8254(2) 0.2150(2) 0.0346(14) Uani 0.887(5) 1 d PDU B 1
C40A C 0.0154(4) 0.8074(4) 0.1329(2) 0.0854(19) Uani 0.887(5) 1 d PDU B 1
H40A H 0.0591 0.8475 0.1177 0.128 Uiso 0.887(5) 1 calc PR B 1
H40B H -0.0575 0.8042 0.1165 0.128 Uiso 0.887(5) 1 calc PR B 1
H40C H 0.0116 0.7588 0.1112 0.128 Uiso 0.887(5) 1 calc PR B 1
C41A C 0.0050(4) 0.7624(3) 0.2403(3) 0.0759(16) Uani 0.887(5) 1 d PDU B 1
H41A H 0.0038 0.7149 0.2184 0.114 Uiso 0.887(5) 1 calc PR B 1
H41B H -0.0690 0.7566 0.2252 0.114 Uiso 0.887(5) 1 calc PR B 1
H41C H 0.0404 0.7749 0.2935 0.114 Uiso 0.887(5) 1 calc PR B 1
C42A C 0.0670(4) 0.8980(3) 0.2480(3) 0.0671(14) Uani 0.887(5) 1 d PDU B 1
H42A H 0.1032 0.9111 0.3013 0.101 Uiso 0.887(5) 1 calc PR B 1
H42B H -0.0073 0.8915 0.2333 0.101 Uiso 0.887(5) 1 calc PR B 1
H42C H 0.1056 0.9388 0.2310 0.101 Uiso 0.887(5) 1 calc PR B 1
C39D C 0.0668(16) 0.8253(18) 0.2103(16) 0.074(13) Uani 0.113(5) 1 d PDU B 2
C40D C -0.011(3) 0.755(2) 0.1488(19) 0.0854(19) Uani 0.113(5) 1 d PDU B 2
H40G H -0.0022 0.7616 0.1042 0.128 Uiso 0.113(5) 1 calc PR B 2
H40H H -0.0849 0.7448 0.1414 0.128 Uiso 0.113(5) 1 calc PR B 2
H40I H 0.0029 0.7120 0.1608 0.128 Uiso 0.113(5) 1 calc PR B 2
C41D C 0.039(3) 0.821(2) 0.2744(18) 0.0759(16) Uani 0.113(5) 1 d PDU B 2
H41G H 0.0745 0.7944 0.3036 0.114 Uiso 0.113(5) 1 calc PR B 2
H41H H -0.0390 0.7936 0.2571 0.114 Uiso 0.113(5) 1 calc PR B 2
H41I H 0.0644 0.8725 0.3043 0.114 Uiso 0.113(5) 1 calc PR B 2
C42D C 0.077(3) 0.8962(17) 0.188(2) 0.0671(14) Uani 0.113(5) 1 d PDU B 2
H42G H 0.1194 0.9401 0.2309 0.101 Uiso 0.113(5) 1 calc PR B 2
H42H H 0.0049 0.8934 0.1624 0.101 Uiso 0.113(5) 1 calc PR B 2
H42I H 0.1128 0.9012 0.1547 0.101 Uiso 0.113(5) 1 calc PR B 2
C43A C 0.3504(3) 0.80384(17) 0.00517(15) 0.0341(7) Uani 1 1 d . . .
H43A H 0.3835 0.8599 0.0193 0.041 Uiso 1 1 calc R . .
H43B H 0.2712 0.7848 -0.0202 0.041 Uiso 1 1 calc R . .
C44A C 0.3916(3) 0.77503(18) -0.04441(17) 0.0392(7) Uani 1 1 d . . .
H44A H 0.3974 0.8059 -0.0789 0.047 Uiso 1 1 calc R . .
H44B H 0.4643 0.7797 -0.0153 0.047 Uiso 1 1 calc R . .
C45A C 0.3572(3) 0.6688(2) -0.13110(19) 0.0513(9) Uani 1 1 d . . .
H45A H 0.3022 0.6179 -0.1617 0.077 Uiso 1 1 calc R . .
H45B H 0.4242 0.6662 -0.1023 0.077 Uiso 1 1 calc R . .
H45C H 0.3704 0.7020 -0.1622 0.077 Uiso 1 1 calc R . .
C46A C 0.6013(3) 0.98399(17) 0.35722(16) 0.0373(7) Uani 1 1 d . . .
H46A H 0.5596 1.0068 0.3262 0.045 Uiso 1 1 calc R B .
H46B H 0.6779 1.0116 0.3665 0.045 Uiso 1 1 calc R . .
C47A C 0.5908(3) 0.99020(19) 0.42727(17) 0.0416(8) Uani 1 1 d . B .
H47A H 0.5987 1.0415 0.4464 0.050 Uiso 1 1 calc R . .
H47B H 0.5187 0.9527 0.4196 0.050 Uiso 1 1 calc R . .
C48A C 0.6628(3) 0.9776(2) 0.54532(17) 0.0521(9) Uani 1 1 d . . .
H48A H 0.7197 0.9674 0.5785 0.078 Uiso 1 1 calc R . .
H48B H 0.5922 0.9386 0.5368 0.078 Uiso 1 1 calc R . .
H48C H 0.6706 1.0275 0.5672 0.078 Uiso 1 1 calc R . .
Br1B Br 1.00783(3) 0.67895(2) 0.47233(2) 0.05170(11) Uani 1 1 d . . .
Br2B Br 1.29389(3) 0.79950(2) 0.674316(19) 0.04515(10) Uani 1 1 d . . .
O1B O 0.61542(16) 0.62140(13) 0.77793(12) 0.0442(6) Uani 1 1 d . . .
O2B O 0.97365(15) 0.60473(11) 0.68890(10) 0.0286(4) Uani 1 1 d . . .
O3B O 1.15854(18) 0.57658(14) 0.69708(13) 0.0507(6) Uani 1 1 d . . .
O4B O 0.67929(14) 0.67231(11) 0.58588(10) 0.0281(4) Uani 1 1 d . . .
O5B O 0.48708(16) 0.54969(14) 0.58061(12) 0.0455(6) Uani 1 1 d . . .
O6B O 0.82191(19) 0.94405(19) 0.84853(12) 0.0714(9) Uani 1 1 d . . .
O7B O 1.00770(15) 0.89137(11) 0.62759(10) 0.0289(4) Uani 1 1 d . . .
O8B O 0.99527(16) 0.90280(12) 0.48072(11) 0.0374(5) Uani 1 1 d . . .
O9B O 1.06356(14) 0.84121(10) 0.85796(10) 0.0260(4) Uani 1 1 d . . .
O10B O 1.15882(17) 0.99288(11) 0.95800(11) 0.0354(5) Uani 1 1 d . . .
N1B N 0.71568(18) 0.64614(13) 0.82040(12) 0.0292(5) Uani 1 1 d . . .
N2B N 0.7655(2) 0.90367(15) 0.78189(13) 0.0368(6) Uani 1 1 d . . .
C1B C 0.9606(2) 0.66045(15) 0.79413(15) 0.0249(6) Uani 1 1 d . . .
C2B C 0.8970(2) 0.67053(15) 0.82727(15) 0.0257(6) Uani 1 1 d . . .
H2B H 0.9299 0.6986 0.8772 0.031 Uiso 1 1 calc R . .
C3B C 0.7848(2) 0.64010(15) 0.78868(15) 0.0245(6) Uani 1 1 d . . .
C4B C 0.7383(2) 0.60284(15) 0.71429(15) 0.0255(6) Uani 1 1 d . . .
H4B H 0.6631 0.5854 0.6867 0.031 Uiso 1 1 calc R . .
C5B C 0.7998(2) 0.59109(15) 0.68048(15) 0.0255(6) Uani 1 1 d . . .
C6B C 0.9112(2) 0.61790(15) 0.72152(15) 0.0242(6) Uani 1 1 d . . .
C7B C 0.7493(2) 0.55639(16) 0.59851(15) 0.0282(6) Uani 1 1 d . . .
H7C H 0.7689 0.5149 0.5871 0.034 Uiso 1 1 calc R . .
H7D H 0.6698 0.5348 0.5794 0.034 Uiso 1 1 calc R . .
C8B C 0.7890(2) 0.61654(16) 0.56261(14) 0.0276(6) Uani 1 1 d . . .
C9B C 0.8630(2) 0.61779(16) 0.53518(15) 0.0302(6) Uani 1 1 d . . .
H9B H 0.8839 0.5777 0.5335 0.036 Uiso 1 1 calc R . .
C10B C 0.9060(2) 0.67820(18) 0.51025(15) 0.0335(7) Uani 1 1 d . . .
C11B C 0.8811(2) 0.73929(17) 0.51415(14) 0.0309(6) Uani 1 1 d . . .
H11B H 0.9151 0.7811 0.4986 0.037 Uiso 1 1 calc R . .
C12B C 0.8056(2) 0.73890(15) 0.54107(14) 0.0262(6) Uani 1 1 d . . .
C13B C 0.7581(2) 0.67595(16) 0.56238(14) 0.0256(6) Uani 1 1 d . . .
C14B C 0.7821(2) 0.80735(16) 0.55032(14) 0.0275(6) Uani 1 1 d . . .
H14C H 0.8090 0.8400 0.5216 0.033 Uiso 1 1 calc R . .
H14D H 0.7032 0.7901 0.5312 0.033 Uiso 1 1 calc R . .
C15B C 0.8350(2) 0.85292(15) 0.62966(14) 0.0250(6) Uani 1 1 d . . .
C16B C 0.7730(2) 0.85501(16) 0.66682(14) 0.0264(6) Uani 1 1 d . . .
H16B H 0.6967 0.8297 0.6421 0.032 Uiso 1 1 calc R . .
C17B C 0.8227(2) 0.89440(16) 0.74114(14) 0.0274(6) Uani 1 1 d . . .
C18B C 0.9348(2) 0.92567(16) 0.77798(15) 0.0279(6) Uani 1 1 d . . .
H18B H 0.9683 0.9489 0.8291 0.033 Uiso 1 1 calc R . .
C19B C 0.9979(2) 0.92362(15) 0.74184(14) 0.0250(6) Uani 1 1 d . . .
C20B C 0.9471(2) 0.89058(15) 0.66649(14) 0.0252(6) Uani 1 1 d . . .
C21B C 1.1187(2) 0.95161(16) 0.78403(15) 0.0285(6) Uani 1 1 d . . .
H21C H 1.1411 0.9779 0.8354 0.034 Uiso 1 1 calc R . .
H21D H 1.1574 0.9883 0.7628 0.034 Uiso 1 1 calc R . .
C22B C 1.1481(2) 0.88543(16) 0.78113(14) 0.0260(6) Uani 1 1 d . . .
C23B C 1.2024(2) 0.87568(16) 0.73980(15) 0.0290(6) Uani 1 1 d . . .
H23B H 1.2268 0.9127 0.7163 0.035 Uiso 1 1 calc R . .
C24B C 1.2210(2) 0.81172(17) 0.73280(15) 0.0300(6) Uani 1 1 d . . .
C25B C 1.1854(2) 0.75599(16) 0.76414(15) 0.0278(6) Uani 1 1 d . . .
H25B H 1.1973 0.7121 0.7570 0.033 Uiso 1 1 calc R . .
C26B C 1.1316(2) 0.76441(15) 0.80657(14) 0.0256(6) Uani 1 1 d . . .
C27B C 1.1167(2) 0.83024(15) 0.81639(14) 0.0237(6) Uani 1 1 d . . .
C28B C 1.0828(2) 0.69925(15) 0.83511(15) 0.0262(6) Uani 1 1 d . . .
H28C H 1.1032 0.7187 0.8877 0.031 Uiso 1 1 calc R . .
H28D H 1.1118 0.6620 0.8294 0.031 Uiso 1 1 calc R . .
C29B C 0.7489(2) 0.67842(18) 0.90002(16) 0.0371(7) Uani 1 1 d . . .
C30B C 0.6468(3) 0.6671(2) 0.9101(2) 0.0589(11) Uani 1 1 d . . .
H30D H 0.5972 0.6129 0.8927 0.088 Uiso 1 1 calc R . .
H30E H 0.6120 0.6948 0.8823 0.088 Uiso 1 1 calc R . .
H30F H 0.6654 0.6862 0.9620 0.088 Uiso 1 1 calc R . .
C31B C 0.8025(3) 0.6351(2) 0.94461(17) 0.0449(8) Uani 1 1 d . . .
H31D H 0.7554 0.5806 0.9246 0.067 Uiso 1 1 calc R . .
H31E H 0.8148 0.6516 0.9955 0.067 Uiso 1 1 calc R . .
H31F H 0.8716 0.6457 0.9422 0.067 Uiso 1 1 calc R . .
C32B C 0.8215(3) 0.76370(18) 0.92358(19) 0.0448(8) Uani 1 1 d . . .
H32D H 0.7823 0.7887 0.8949 0.067 Uiso 1 1 calc R . .
H32E H 0.8863 0.7724 0.9154 0.067 Uiso 1 1 calc R . .
H32F H 0.8423 0.7845 0.9755 0.067 Uiso 1 1 calc R . .
C33B C 0.9838(2) 0.53561(17) 0.69393(18) 0.0372(7) Uani 1 1 d . . .
H33C H 0.9115 0.4921 0.6716 0.045 Uiso 1 1 calc R . .
H33D H 1.0190 0.5378 0.7458 0.045 Uiso 1 1 calc R . .
C34B C 1.0496(3) 0.5251(2) 0.65528(19) 0.0454(8) Uani 1 1 d . . .
H34C H 1.0420 0.4725 0.6480 0.054 Uiso 1 1 calc R . .
H34D H 1.0237 0.5339 0.6068 0.054 Uiso 1 1 calc R . .
C35B C 1.2239(3) 0.5723(3) 0.6612(3) 0.0763(14) Uani 1 1 d . . .
H35D H 1.2990 0.6087 0.6920 0.114 Uiso 1 1 calc R . .
H35E H 1.1993 0.5843 0.6148 0.114 Uiso 1 1 calc R . .
H35F H 1.2189 0.5209 0.6519 0.114 Uiso 1 1 calc R . .
C36B C 0.5728(2) 0.63428(18) 0.52578(17) 0.0393(8) Uani 1 1 d . . .
H36C H 0.5658 0.5881 0.4953 0.047 Uiso 1 1 calc R . .
H36D H 0.5621 0.6682 0.4949 0.047 Uiso 1 1 calc R . .
C37B C 0.4912(2) 0.61378(19) 0.5552(2) 0.0479(9) Uani 1 1 d . . .
H37C H 0.5101 0.6568 0.5957 0.057 Uiso 1 1 calc R . .
H37D H 0.4198 0.6022 0.5167 0.057 Uiso 1 1 calc R . .
C38B C 0.4164(3) 0.5308(3) 0.6154(2) 0.0842(17) Uani 1 1 d . . .
H38D H 0.4136 0.4852 0.6307 0.126 Uiso 1 1 calc R . .
H38E H 0.3440 0.5213 0.5813 0.126 Uiso 1 1 calc R . .
H38F H 0.4426 0.5730 0.6582 0.126 Uiso 1 1 calc R . .
C39B C 0.6450(2) 0.87339(18) 0.75409(16) 0.0344(7) Uani 1 1 d . . .
C40B C 0.6212(3) 0.9011(2) 0.81610(18) 0.0473(9) Uani 1 1 d . . .
H40D H 0.6531 0.9566 0.8304 0.071 Uiso 1 1 calc R . .
H40E H 0.6522 0.8839 0.8578 0.071 Uiso 1 1 calc R . .
H40F H 0.5431 0.8807 0.8002 0.071 Uiso 1 1 calc R . .
C41B C 0.6019(2) 0.90519(19) 0.69120(16) 0.0379(7) Uani 1 1 d . . .
H41D H 0.6489 0.9594 0.7039 0.057 Uiso 1 1 calc R . .
H41E H 0.5287 0.8979 0.6827 0.057 Uiso 1 1 calc R . .
H41F H 0.6006 0.8785 0.6468 0.057 Uiso 1 1 calc R . .
C42B C 0.5947(3) 0.78637(19) 0.73123(19) 0.0455(8) Uani 1 1 d . . .
H42D H 0.6166 0.7688 0.6947 0.068 Uiso 1 1 calc R . .
H42E H 0.5160 0.7661 0.7104 0.068 Uiso 1 1 calc R . .
H42F H 0.6195 0.7687 0.7740 0.068 Uiso 1 1 calc R . .
C43B C 1.0359(3) 0.95842(17) 0.60317(17) 0.0391(8) Uani 1 1 d . . .
H43C H 1.0902 1.0032 0.6451 0.047 Uiso 1 1 calc R . .
H43D H 0.9713 0.9670 0.5800 0.047 Uiso 1 1 calc R . .
C44B C 1.0807(3) 0.9472(2) 0.54963(17) 0.0446(8) Uani 1 1 d . . .
H44C H 1.1250 0.9970 0.5459 0.054 Uiso 1 1 calc R . .
H44D H 1.1274 0.9215 0.5662 0.054 Uiso 1 1 calc R . .
C45B C 1.0333(3) 0.8825(2) 0.42959(19) 0.0517(9) Uani 1 1 d . . .
H45D H 0.9723 0.8538 0.3820 0.078 Uiso 1 1 calc R . .
H45E H 1.0701 0.8511 0.4465 0.078 Uiso 1 1 calc R . .
H45F H 1.0839 0.9285 0.4250 0.078 Uiso 1 1 calc R . .
C46B C 1.1235(2) 0.86309(16) 0.93589(15) 0.0294(6) Uani 1 1 d . . .
H46C H 1.2015 0.8820 0.9484 0.035 Uiso 1 1 calc R . .
H46D H 1.1012 0.8187 0.9546 0.035 Uiso 1 1 calc R . .
C47B C 1.1027(2) 0.92418(16) 0.97040(16) 0.0316(6) Uani 1 1 d . . .
H47C H 1.0244 0.9101 0.9490 0.038 Uiso 1 1 calc R . .
H47D H 1.1274 0.9303 1.0235 0.038 Uiso 1 1 calc R . .
C48B C 1.1318(3) 1.05137(18) 0.98084(18) 0.0435(8) Uani 1 1 d . . .
H48D H 1.1758 1.0987 0.9742 0.065 Uiso 1 1 calc R . .
H48E H 1.1458 1.0587 1.0324 0.065 Uiso 1 1 calc R . .
H48F H 1.0554 1.0368 0.9516 0.065 Uiso 1 1 calc R . .
C1S C 0.4459(3) 0.0317(2) 0.0258(2) 0.0505(9) Uani 1 1 d . . .
H1S H 0.4088 0.0539 0.0440 0.061 Uiso 1 1 calc R . .
C2S C 0.5469(3) 0.04152(19) 0.07110(18) 0.0518(10) Uani 1 1 d . . .
H2S H 0.5792 0.0705 0.1206 0.062 Uiso 1 1 calc R . .
C3S C 0.6010(3) 0.0100(2) 0.0456(2) 0.0480(9) Uani 1 1 d . . .
H3S H 0.6707 0.0170 0.0771 0.058 Uiso 1 1 calc R . .

loop_
_atom_site_aniso_label
_atom_site_aniso_U_11
_atom_site_aniso_U_22
_atom_site_aniso_U_33
_atom_site_aniso_U_23
_atom_site_aniso_U_13
_atom_site_aniso_U_12
Br1A 0.0645(2) 0.0582(2) 0.0466(2) 0.01578(17) 0.03055(18) 0.0405(2)
Br2A 0.0466(2) 0.0608(2) 0.04299(19) 0.01812(17) 0.02618(16) 0.02777(17)
O1A 0.0459(14) 0.0663(18) 0.0327(13) -0.0062(12) 0.0164(11) 0.0038(12)
O2A 0.0279(10) 0.0308(11) 0.0291(10) 0.0068(9) 0.0079(9) 0.0122(9)
O4A 0.0301(11) 0.0250(11) 0.0390(12) 0.0100(9) 0.0134(9) 0.0070(9)
O5A 0.0326(12) 0.0411(14) 0.0619(16) 0.0028(12) 0.0116(11) 0.0093(11)
O6A 0.0429(13) 0.0703(18) 0.0331(13) -0.0090(12) 0.0087(11) 0.0205(13)
O7A 0.0283(10) 0.0259(11) 0.0257(10) 0.0083(8) 0.0087(8) 0.0132(8)
O8A 0.0418(12) 0.0345(12) 0.0310(11) 0.0039(9) 0.0096(10) 0.0184(10)
O9A 0.0302(10) 0.0236(11) 0.0280(10) 0.0040(8) 0.0104(9) 0.0084(8)
O10A 0.0478(13) 0.0374(13) 0.0279(11) 0.0039(9) 0.0130(10) 0.0136(10)
N1A 0.0362(14) 0.0427(17) 0.0339(15) 0.0029(12) 0.0145(12) 0.0086(12)
N2A 0.0332(14) 0.0477(17) 0.0286(14) 0.0001(12) 0.0082(11) 0.0174(12)
C1A 0.0275(14) 0.0269(15) 0.0220(14) 0.0088(12) 0.0055(11) 0.0086(12)
C2A 0.0315(15) 0.0287(16) 0.0248(14) 0.0089(12) 0.0059(12) 0.0109(13)
C3A 0.0313(15) 0.0363(18) 0.0273(15) 0.0112(13) 0.0100(13) 0.0140(13)
C4A 0.0273(15) 0.0316(17) 0.0293(15) 0.0126(13) 0.0057(12) 0.0044(13)
C5A 0.0312(15) 0.0261(16) 0.0262(15) 0.0102(12) 0.0067(12) 0.0120(12)
C6A 0.0302(15) 0.0299(16) 0.0238(14) 0.0111(12) 0.0055(12) 0.0114(13)
C7A 0.0283(15) 0.0257(16) 0.0347(16) 0.0116(13) 0.0066(13) 0.0075(12)
C8A 0.0309(15) 0.0141(14) 0.0311(15) 0.0018(11) 0.0050(13) 0.0042(12)
C9A 0.0336(16) 0.0203(15) 0.0308(15) 0.0029(12) 0.0064(13) 0.0104(12)
C10A 0.0392(17) 0.0236(16) 0.0355(17) 0.0023(13) 0.0138(14) 0.0137(13)
C11A 0.0398(17) 0.0209(15) 0.0281(15) 0.0038(12) 0.0085(13) 0.0115(13)
C12A 0.0280(15) 0.0187(14) 0.0284(15) 0.0011(12) 0.0028(12) 0.0045(12)
C13A 0.0302(15) 0.0183(14) 0.0311(15) 0.0017(12) 0.0092(13) 0.0039(12)
C14A 0.0270(15) 0.0253(16) 0.0303(15) 0.0046(12) 0.0065(12) 0.0067(12)
C15A 0.0251(14) 0.0231(15) 0.0265(14) 0.0048(12) 0.0045(12) 0.0086(12)
C16A 0.0251(14) 0.0320(17) 0.0316(16) 0.0093(13) 0.0086(12) 0.0106(12)
C17A 0.0282(15) 0.0362(18) 0.0309(16) 0.0082(13) 0.0106(13) 0.0169(13)
C18A 0.0307(15) 0.0248(15) 0.0285(15) 0.0048(12) 0.0074(12) 0.0152(12)
C19A 0.0269(14) 0.0217(15) 0.0295(15) 0.0085(12) 0.0068(12) 0.0117(12)
C20A 0.0246(14) 0.0259(15) 0.0282(14) 0.0089(12) 0.0073(12) 0.0144(12)
C21A 0.0289(15) 0.0241(15) 0.0268(14) 0.0081(12) 0.0078(12) 0.0083(12)
C22A 0.0232(14) 0.0199(14) 0.0293(15) 0.0066(11) 0.0067(12) 0.0029(11)
C23A 0.0269(14) 0.0268(16) 0.0249(14) 0.0082(12) 0.0081(12) 0.0061(12)
C24A 0.0265(14) 0.0288(16) 0.0290(15) 0.0047(12) 0.0107(12) 0.0052(12)
C25A 0.0249(14) 0.0266(16) 0.0345(16) 0.0084(13) 0.0084(13) 0.0061(12)
C26A 0.0226(13) 0.0223(15) 0.0260(14) 0.0059(11) 0.0047(11) 0.0034(11)
C27A 0.0241(14) 0.0196(14) 0.0246(14) 0.0020(11) 0.0068(11) 0.0021(11)
C28A 0.0262(14) 0.0284(16) 0.0249(14) 0.0064(12) 0.0033(12) 0.0071(12)
C29A 0.0382(18) 0.0360(19) 0.055(2) 0.0072(16) 0.0225(16) 0.0170(15)
C30A 0.046(2) 0.077(3) 0.062(3) -0.004(2) 0.0073(19) 0.035(2)
C31A 0.069(3) 0.038(2) 0.062(2) 0.0110(18) 0.030(2) 0.0256(19)
C32A 0.047(2) 0.038(2) 0.111(3) 0.026(2) 0.046(2) 0.0203(17)
C33A 0.027(6) 0.042(6) 0.034(6) 0.000(5) 0.001(6) 0.013(6)
C34A 0.043(8) 0.038(5) 0.051(3) 0.013(5) 0.019(4) 0.022(4)
O3A 0.044(3) 0.037(3) 0.063(4) -0.001(2) 0.0128(17) 0.022(2)
C35A 0.079(7) 0.074(7) 0.080(7) -0.002(5) 0.020(5) 0.056(6)
C33D 0.027(6) 0.042(6) 0.034(6) 0.000(5) 0.001(6) 0.013(6)
C34D 0.043(8) 0.038(5) 0.051(3) 0.013(5) 0.019(4) 0.022(4)
O3D 0.044(3) 0.037(3) 0.063(4) -0.001(2) 0.0128(17) 0.022(2)
C35D 0.077(7) 0.094(9) 0.082(7) -0.029(6) -0.006(6) 0.066(7)
C36A 0.0353(17) 0.0287(17) 0.050(2) 0.0159(15) 0.0177(15) 0.0058(14)
C37A 0.0361(17) 0.0285(17) 0.0423(18) 0.0085(14) 0.0099(15) 0.0040(14)
C38A 0.038(2) 0.062(3) 0.079(3) 0.006(2) 0.007(2) 0.0181(19)
C39A 0.028(4) 0.038(3) 0.032(3) 0.0027(18) 0.010(2) 0.014(3)
C40A 0.056(3) 0.164(6) 0.045(3) 0.010(3) 0.012(2) 0.072(4)
C41A 0.039(2) 0.070(3) 0.119(4) 0.041(3) 0.033(3) 0.020(2)
C42A 0.047(2) 0.061(3) 0.082(3) 0.000(2) 0.014(2) 0.031(2)
C39D 0.06(5) 0.08(3) 0.12(4) 0.021(12) 0.05(3) 0.06(3)
C40D 0.056(3) 0.164(6) 0.045(3) 0.010(3) 0.012(2) 0.072(4)
C41D 0.039(2) 0.070(3) 0.119(4) 0.041(3) 0.033(3) 0.020(2)
C42D 0.047(2) 0.061(3) 0.082(3) 0.000(2) 0.014(2) 0.031(2)
C43A 0.0437(18) 0.0281(16) 0.0300(16) 0.0105(13) 0.0110(14) 0.0188(14)
C44A 0.0427(18) 0.0370(19) 0.0330(17) 0.0118(14) 0.0158(14) 0.0120(15)
C45A 0.061(2) 0.060(2) 0.0388(19) 0.0082(17) 0.0163(17) 0.038(2)
C46A 0.0462(18) 0.0228(16) 0.0333(16) 0.0032(13) 0.0102(14) 0.0127(14)
C47A 0.053(2) 0.0294(18) 0.0375(18) 0.0015(14) 0.0160(16) 0.0177(15)
C48A 0.074(3) 0.045(2) 0.0305(18) 0.0056(15) 0.0237(18) 0.0191(19)
Br1B 0.0601(2) 0.0492(2) 0.0603(2) 0.00972(17) 0.04388(19) 0.02313(18)
Br2B 0.03929(18) 0.0504(2) 0.0520(2) 0.01022(16) 0.03013(16) 0.01706(16)
O1B 0.0265(11) 0.0551(15) 0.0414(13) 0.0020(11) 0.0121(10) 0.0139(10)
O2B 0.0273(10) 0.0261(11) 0.0323(11) 0.0040(8) 0.0135(9) 0.0119(8)
O3B 0.0376(13) 0.0564(16) 0.0556(15) -0.0042(12) 0.0230(12) 0.0208(12)
O4B 0.0199(9) 0.0256(11) 0.0281(10) 0.0002(8) 0.0049(8) 0.0060(8)
O5B 0.0257(11) 0.0601(16) 0.0421(13) 0.0100(11) 0.0165(10) 0.0091(11)
O6B 0.0386(14) 0.124(3) 0.0260(13) -0.0156(14) 0.0066(11) 0.0272(15)
O7B 0.0303(10) 0.0260(11) 0.0270(10) 0.0071(8) 0.0118(8) 0.0092(8)
O8B 0.0349(11) 0.0407(13) 0.0322(11) 0.0094(10) 0.0170(10) 0.0096(10)
O9B 0.0227(9) 0.0257(10) 0.0263(10) 0.0040(8) 0.0092(8) 0.0093(8)
O10B 0.0457(12) 0.0231(11) 0.0369(12) 0.0035(9) 0.0229(10) 0.0108(9)
N1B 0.0237(12) 0.0260(13) 0.0300(13) 0.0008(10) 0.0101(10) 0.0060(10)
N2B 0.0339(14) 0.0488(17) 0.0210(12) 0.0013(11) 0.0071(11) 0.0179(12)
C1B 0.0238(13) 0.0187(14) 0.0298(15) 0.0082(11) 0.0092(11) 0.0084(11)
C2B 0.0278(14) 0.0194(14) 0.0266(14) 0.0042(11) 0.0115(12) 0.0075(11)
C3B 0.0265(14) 0.0193(14) 0.0302(15) 0.0062(11) 0.0149(12) 0.0100(11)
C4B 0.0221(13) 0.0183(14) 0.0293(14) 0.0053(11) 0.0080(11) 0.0049(11)
C5B 0.0264(14) 0.0178(14) 0.0278(14) 0.0045(11) 0.0102(12) 0.0066(11)
C6B 0.0238(13) 0.0185(14) 0.0292(14) 0.0065(11) 0.0125(12) 0.0070(11)
C7B 0.0268(14) 0.0214(15) 0.0292(15) 0.0021(12) 0.0080(12) 0.0082(12)
C8B 0.0286(14) 0.0229(15) 0.0180(13) -0.0025(11) 0.0029(11) 0.0065(12)
C9B 0.0325(15) 0.0260(16) 0.0254(14) -0.0022(12) 0.0090(12) 0.0117(12)
C10B 0.0341(16) 0.0350(17) 0.0271(15) -0.0004(13) 0.0148(13) 0.0115(13)
C11B 0.0347(16) 0.0290(16) 0.0206(14) 0.0019(12) 0.0104(12) 0.0081(13)
C12B 0.0275(14) 0.0238(15) 0.0169(13) 0.0008(11) 0.0030(11) 0.0080(12)
C13B 0.0200(13) 0.0264(15) 0.0181(13) -0.0021(11) 0.0020(11) 0.0057(11)
C14B 0.0269(14) 0.0287(16) 0.0220(14) 0.0063(12) 0.0063(11) 0.0110(12)
C15B 0.0282(14) 0.0195(14) 0.0228(14) 0.0047(11) 0.0051(11) 0.0114(11)
C16B 0.0251(14) 0.0258(15) 0.0230(14) 0.0050(11) 0.0046(11) 0.0114(12)
C17B 0.0316(15) 0.0272(15) 0.0234(14) 0.0050(11) 0.0088(12) 0.0160(12)
C18B 0.0308(15) 0.0245(15) 0.0217(14) 0.0007(11) 0.0037(12) 0.0140(12)
C19B 0.0271(14) 0.0152(13) 0.0284(14) 0.0055(11) 0.0068(12) 0.0096(11)
C20B 0.0306(14) 0.0195(14) 0.0254(14) 0.0072(11) 0.0103(12) 0.0120(12)
C21B 0.0261(14) 0.0209(15) 0.0264(14) 0.0031(11) 0.0036(12) 0.0057(11)
C22B 0.0178(13) 0.0247(15) 0.0239(14) 0.0020(11) 0.0019(11) 0.0051(11)
C23B 0.0200(13) 0.0289(16) 0.0296(15) 0.0067(12) 0.0076(12) 0.0051(12)
C24B 0.0215(14) 0.0341(17) 0.0262(15) 0.0011(12) 0.0081(12) 0.0079(12)
C25B 0.0203(13) 0.0233(15) 0.0341(16) 0.0011(12) 0.0087(12) 0.0083(11)
C26B 0.0170(12) 0.0230(15) 0.0257(14) 0.0014(11) 0.0031(11) 0.0046(11)
C27B 0.0166(12) 0.0244(15) 0.0242(14) 0.0023(11) 0.0059(11) 0.0066(11)
C28B 0.0236(13) 0.0212(14) 0.0298(15) 0.0054(12) 0.0085(12) 0.0088(11)
C29B 0.0321(16) 0.0385(18) 0.0316(16) -0.0003(14) 0.0140(13) 0.0088(14)
C30B 0.041(2) 0.076(3) 0.045(2) -0.0056(19) 0.0254(17) 0.0107(19)
C31B 0.049(2) 0.045(2) 0.0279(16) 0.0077(14) 0.0158(15) 0.0077(16)
C32B 0.0422(18) 0.0364(19) 0.047(2) -0.0041(15) 0.0172(16) 0.0142(15)
C33B 0.0344(16) 0.0268(17) 0.0472(19) 0.0001(14) 0.0172(15) 0.0131(13)
C34B 0.0441(19) 0.041(2) 0.048(2) -0.0025(16) 0.0190(16) 0.0202(16)
C35B 0.062(3) 0.084(3) 0.094(3) 0.001(3) 0.053(3) 0.032(2)
C36B 0.0239(15) 0.0328(18) 0.0412(18) 0.0093(14) -0.0010(13) 0.0059(13)
C37B 0.0228(15) 0.0354(19) 0.065(2) -0.0132(17) 0.0074(15) 0.0103(14)
C38B 0.0281(19) 0.143(5) 0.042(2) 0.003(2) 0.0190(17) 0.000(2)
C39B 0.0320(16) 0.0413(19) 0.0299(16) 0.0047(13) 0.0126(13) 0.0180(14)
C40B 0.0397(18) 0.066(2) 0.0364(18) 0.0072(17) 0.0184(15) 0.0228(17)
C41B 0.0353(17) 0.0416(19) 0.0360(17) 0.0066(14) 0.0116(14) 0.0207(15)
C42B 0.049(2) 0.041(2) 0.045(2) 0.0108(16) 0.0215(17) 0.0161(16)
C43B 0.0426(18) 0.0269(17) 0.0345(17) 0.0088(13) 0.0132(14) 0.0044(14)
C44B 0.0380(18) 0.045(2) 0.0410(19) 0.0169(16) 0.0177(15) 0.0052(15)
C45B 0.062(2) 0.056(2) 0.047(2) 0.0179(18) 0.0349(19) 0.0242(19)
C46B 0.0286(15) 0.0274(16) 0.0279(15) 0.0059(12) 0.0094(12) 0.0106(12)
C47B 0.0330(15) 0.0278(16) 0.0310(15) 0.0058(12) 0.0140(13) 0.0104(13)
C48B 0.067(2) 0.0309(18) 0.0381(18) 0.0051(14) 0.0269(17) 0.0238(17)
C1S 0.067(3) 0.039(2) 0.074(3) 0.0325(19) 0.051(2) 0.0273(18)
C2S 0.070(3) 0.0316(19) 0.0270(17) 0.0115(14) 0.0122(18) 0.0007(18)
C3S 0.0248(16) 0.048(2) 0.054(2) 0.0300(18) 0.0047(15) 0.0049(15)

loop_
_atom_type_symbol
_atom_type_description
_atom_type_scat_dispersion_real
_atom_type_scat_dispersion_imag
_atom_type_scat_source
C C 0.0033 0.0016 'International Tables Vol C Tables 4.2.6.8 and 6.1.1.4'
H H 0.0000 0.0000 'International Tables Vol C Tables 4.2.6.8 and 6.1.1.4'
N N 0.0061 0.0033 'International Tables Vol C Tables 4.2.6.8 and 6.1.1.4'
O O 0.0106 0.0060 'International Tables Vol C Tables 4.2.6.8 and 6.1.1.4'
Br Br -0.2901 2.4595 'International Tables Vol C Tables 4.2.6.8 and 6.1.1.4'

loop_
_geom_angle_atom_site_label_1
_geom_angle_atom_site_label_2
_geom_angle_atom_site_label_3
_geom_angle
_geom_angle_site_symmetry_1
_geom_angle_site_symmetry_3
C6A O2A C33A 115.8(11) . .
C6A O2A C33D 113.1(10) . .
C33A O2A C33D 9.7(17) . .
C13A O4A C36A 114.5(2) . .
C37A O5A C38A 112.3(3) . .
C20A O7A C43A 112.8(2) . .
C45A O8A C44A 111.7(3) . .
C27A O9A C46A 116.7(2) . .
C47A O10A C48A 112.1(3) . .
O1A N1A C3A 116.4(2) . .
O1A N1A C29A 117.2(3) . .
C3A N1A C29A 126.3(3) . .
O6A N2A C17A 116.9(2) . .
O6A N2A C39D 119.7(12) . .
C17A N2A C39D 121.3(12) . .
O6A N2A C39A 116.6(3) . .
C17A N2A C39A 124.8(3) . .
C39D N2A C39A 3.8(13) . .
C2A C1A C6A 118.6(3) . .
C2A C1A C28A 119.1(3) . .
C6A C1A C28A 122.2(3) . .
C3A C2A C1A 120.7(3) . .
C3A C2A H2A 119.7 . .
C1A C2A H2A 119.7 . .
C2A C3A C4A 120.3(3) . .
C2A C3A N1A 117.0(3) . .
C4A C3A N1A 122.6(3) . .
C5A C4A C3A 120.3(3) . .
C5A C4A H4A 119.9 . .
C3A C4A H4A 119.9 . .
C4A C5A C6A 118.6(3) . .
C4A C5A C7A 121.0(3) . .
C6A C5A C7A 120.3(3) . .
O2A C6A C5A 118.4(3) . .
O2A C6A C1A 120.3(2) . .
C5A C6A C1A 121.3(3) . .
C5A C7A C8A 110.0(2) . .
C5A C7A H7A 109.7 . .
C8A C7A H7A 109.7 . .
C5A C7A H7B 109.7 . .
C8A C7A H7B 109.7 . .
H7A C7A H7B 108.2 . .
C9A C8A C13A 119.2(3) . .
C9A C8A C7A 118.6(3) . .
C13A C8A C7A 121.9(3) . .
C8A C9A C10A 119.3(3) . .
C8A C9A H9A 120.4 . .
C10A C9A H9A 120.4 . .
C9A C10A C11A 122.0(3) . .
C9A C10A Br1A 119.2(2) . .
C11A C10A Br1A 118.6(2) . .
C12A C11A C10A 119.7(3) . .
C12A C11A H11A 120.1 . .
C10A C11A H11A 120.1 . .
C11A C12A C13A 118.2(3) . .
C11A C12A C14A 119.7(3) . .
C13A C12A C14A 121.9(3) . .
O4A C13A C12A 117.7(3) . .
O4A C13A C8A 120.7(3) . .
C12A C13A C8A 121.4(3) . .
C15A C14A C12A 111.7(2) . .
C15A C14A H14A 109.3 . .
C12A C14A H14A 109.3 . .
C15A C14A H14B 109.3 . .
C12A C14A H14B 109.3 . .
H14A C14A H14B 107.9 . .
C16A C15A C20A 117.8(3) . .
C16A C15A C14A 121.2(3) . .
C20A C15A C14A 120.9(3) . .
C17A C16A C15A 120.2(3) . .
C17A C16A H16A 119.9 . .
C15A C16A H16A 119.9 . .
C18A C17A C16A 120.8(3) . .
C18A C17A N2A 117.5(3) . .
C16A C17A N2A 121.7(3) . .
C17A C18A C19A 120.5(3) . .
C17A C18A H18A 119.8 . .
C19A C18A H18A 119.8 . .
C18A C19A C20A 118.3(3) . .
C18A C19A C21A 120.4(3) . .
C20A C19A C21A 121.2(3) . .
O7A C20A C19A 120.1(2) . .
O7A C20A C15A 117.6(2) . .
C19A C20A C15A 122.1(3) . .
C19A C21A C22A 111.2(2) . .
C19A C21A H21A 109.4 . .
C22A C21A H21A 109.4 . .
C19A C21A H21B 109.4 . .
C22A C21A H21B 109.4 . .
H21A C21A H21B 108.0 . .
C23A C22A C27A 118.2(3) . .
C23A C22A C21A 119.9(2) . .
C27A C22A C21A 121.7(3) . .
C24A C23A C22A 120.2(3) . .
C24A C23A H23A 119.9 . .
C22A C23A H23A 119.9 . .
C23A C24A C25A 121.9(3) . .
C23A C24A Br2A 119.2(2) . .
C25A C24A Br2A 118.9(2) . .
C24A C25A C26A 119.2(3) . .
C24A C25A H25A 120.4 . .
C26A C25A H25A 120.4 . .
C25A C26A C27A 118.9(3) . .
C25A C26A C28A 120.5(3) . .
C27A C26A C28A 120.4(3) . .
O9A C27A C22A 120.5(3) . .
O9A C27A C26A 117.7(2) . .
C22A C27A C26A 121.6(3) . .
C1A C28A C26A 110.6(2) . .
C1A C28A H28A 109.5 . .
C26A C28A H28A 109.5 . .
C1A C28A H28B 109.5 . .
C26A C28A H28B 109.5 . .
H28A C28A H28B 108.1 . .
N1A C29A C30A 111.5(3) . .
N1A C29A C31A 107.5(3) . .
C30A C29A C31A 109.0(3) . .
N1A C29A C32A 106.4(3) . .
C30A C29A C32A 111.9(3) . .
C31A C29A C32A 110.5(3) . .
C29A C30A H30A 109.5 . .
C29A C30A H30B 109.5 . .
H30A C30A H30B 109.5 . .
C29A C30A H30C 109.5 . .
H30A C30A H30C 109.5 . .
H30B C30A H30C 109.5 . .
C29A C31A H31A 109.5 . .
C29A C31A H31B 109.5 . .
H31A C31A H31B 109.5 . .
C29A C31A H31C 109.5 . .
H31A C31A H31C 109.5 . .
H31B C31A H31C 109.5 . .
C29A C32A H32A 109.5 . .
C29A C32A H32B 109.5 . .
H32A C32A H32B 109.5 . .
C29A C32A H32C 109.5 . .
H32A C32A H32C 109.5 . .
H32B C32A H32C 109.5 . .
O2A C33A C34A 113(3) . .
O2A C33A H33A 109.1 . .
C34A C33A H33A 109.1 . .
O2A C33A H33B 109.1 . .
C34A C33A H33B 109.1 . .
H33A C33A H33B 107.8 . .
O3A C34A C33A 109.3(14) . .
O3A C34A H34A 109.8 . .
C33A C34A H34A 109.8 . .
O3A C34A H34B 109.8 . .
C33A C34A H34B 109.8 . .
H34A C34A H34B 108.3 . .
C34A O3A C35A 111.1(10) . .
O2A C33D C34D 106(3) . .
O2A C33D H33E 110.6 . .
C34D C33D H33E 110.6 . .
O2A C33D H33F 110.6 . .
C34D C33D H33F 110.6 . .
H33E C33D H33F 108.7 . .
O3D C34D C33D 109.9(13) . .
O3D C34D H34E 109.7 . .
C33D C34D H34E 109.7 . .
O3D C34D H34F 109.7 . .
C33D C34D H34F 109.7 . .
H34E C34D H34F 108.2 . .
C34D O3D C35D 112.8(10) . .
O3D C35D H35G 109.5 . .
O3D C35D H35H 109.5 . .
H35G C35D H35H 109.5 . .
O3D C35D H35I 109.5 . .
H35G C35D H35I 109.5 . .
H35H C35D H35I 109.5 . .
O4A C36A C37A 112.4(3) . .
O4A C36A H36A 109.1 . .
C37A C36A H36A 109.1 . .
O4A C36A H36B 109.1 . .
C37A C36A H36B 109.1 . .
H36A C36A H36B 107.9 . .
O5A C37A C36A 110.4(3) . .
O5A C37A H37A 109.6 . .
C36A C37A H37A 109.6 . .
O5A C37A H37B 109.6 . .
C36A C37A H37B 109.6 . .
H37A C37A H37B 108.1 . .
O5A C38A H38A 109.5 . .
O5A C38A H38B 109.5 . .
H38A C38A H38B 109.5 . .
O5A C38A H38C 109.5 . .
H38A C38A H38C 109.5 . .
H38B C38A H38C 109.5 . .
C42A C39A N2A 108.6(3) . .
C42A C39A C40A 109.4(4) . .
N2A C39A C40A 111.4(3) . .
C42A C39A C41A 109.3(4) . .
N2A C39A C41A 107.1(3) . .
C40A C39A C41A 111.0(4) . .
C40D C39D C41D 109.5(18) . .
C40D C39D C42D 112.7(18) . .
C41D C39D C42D 114.3(19) . .
C40D C39D N2A 115(2) . .
C41D C39D N2A 101(2) . .
C42D C39D N2A 104(2) . .
C39D C40D H40G 109.5 . .
C39D C40D H40H 109.5 . .
H40G C40D H40H 109.5 . .
C39D C40D H40I 109.5 . .
H40G C40D H40I 109.5 . .
H40H C40D H40I 109.5 . .
C39D C41D H41G 109.5 . .
C39D C41D H41H 109.5 . .
H41G C41D H41H 109.5 . .
C39D C41D H41I 109.5 . .
H41G C41D H41I 109.5 . .
H41H C41D H41I 109.5 . .
C39D C42D H42G 109.5 . .
C39D C42D H42H 109.5 . .
H42G C42D H42H 109.5 . .
C39D C42D H42I 109.5 . .
H42G C42D H42I 109.5 . .
H42H C42D H42I 109.5 . .
O7A C43A C44A 108.5(2) . .
O7A C43A H43A 110.0 . .
C44A C43A H43A 110.0 . .
O7A C43A H43B 110.0 . .
C44A C43A H43B 110.0 . .
H43A C43A H43B 108.4 . .
O8A C44A C43A 110.0(3) . .
O8A C44A H44A 109.7 . .
C43A C44A H44A 109.7 . .
O8A C44A H44B 109.7 . .
C43A C44A H44B 109.7 . .
H44A C44A H44B 108.2 . .
O8A C45A H45A 109.5 . .
O8A C45A H45B 109.5 . .
H45A C45A H45B 109.5 . .
O8A C45A H45C 109.5 . .
H45A C45A H45C 109.5 . .
H45B C45A H45C 109.5 . .
O9A C46A C47A 108.9(2) . .
O9A C46A H46A 109.9 . .
C47A C46A H46A 109.9 . .
O9A C46A H46B 109.9 . .
C47A C46A H46B 109.9 . .
H46A C46A H46B 108.3 . .
O10A C47A C46A 109.1(3) . .
O10A C47A H47A 109.9 . .
C46A C47A H47A 109.9 . .
O10A C47A H47B 109.9 . .
C46A C47A H47B 109.9 . .
H47A C47A H47B 108.3 . .
O10A C48A H48A 109.5 . .
O10A C48A H48B 109.5 . .
H48A C48A H48B 109.5 . .
O10A C48A H48C 109.5 . .
H48A C48A H48C 109.5 . .
H48B C48A H48C 109.5 . .
C6B O2B C33B 113.5(2) . .
C34B O3B C35B 111.9(3) . .
C13B O4B C36B 111.1(2) . .
C37B O5B C38B 111.8(3) . .
C20B O7B C43B 112.0(2) . .
C44B O8B C45B 111.9(3) . .
C27B O9B C46B 116.5(2) . .
C47B O10B C48B 112.2(2) . .
O1B N1B C3B 117.6(2) . .
O1B N1B C29B 116.8(2) . .
C3B N1B C29B 125.6(2) . .
O6B N2B C17B 116.7(2) . .
O6B N2B C39B 116.9(2) . .
C17B N2B C39B 126.4(2) . .
C2B C1B C6B 118.8(2) . .
C2B C1B C28B 120.4(2) . .
C6B C1B C28B 120.7(2) . .
C1B C2B C3B 121.2(3) . .
C1B C2B H2B 119.4 . .
C3B C2B H2B 119.4 . .
C4B C3B C2B 118.6(2) . .
C4B C3B N1B 117.8(2) . .
C2B C3B N1B 123.6(2) . .
C5B C4B C3B 121.0(3) . .
C5B C4B H4B 119.5 . .
C3B C4B H4B 119.5 . .
C4B C5B C6B 119.1(2) . .
C4B C5B C7B 120.0(2) . .
C6B C5B C7B 120.6(2) . .
O2B C6B C1B 119.2(2) . .
O2B C6B C5B 119.9(2) . .
C1B C6B C5B 120.8(2) . .
C8B C7B C5B 109.6(2) . .
C8B C7B H7C 109.8 . .
C5B C7B H7C 109.8 . .
C8B C7B H7D 109.8 . .
C5B C7B H7D 109.8 . .
H7C C7B H7D 108.2 . .
C9B C8B C13B 118.8(3) . .
C9B C8B C7B 120.8(3) . .
C13B C8B C7B 120.2(3) . .
C8B C9B C10B 118.9(3) . .
C8B C9B H9B 120.6 . .
C10B C9B H9B 120.6 . .
C9B C10B C11B 122.7(3) . .
C9B C10B Br1B 118.3(2) . .
C11B C10B Br1B 119.0(2) . .
C10B C11B C12B 119.4(3) . .
C10B C11B H11B 120.3 . .
C12B C11B H11B 120.3 . .
C13B C12B C11B 117.6(3) . .
C13B C12B C14B 121.9(3) . .
C11B C12B C14B 120.4(3) . .
O4B C13B C12B 118.9(2) . .
O4B C13B C8B 118.7(2) . .
C12B C13B C8B 122.4(3) . .
C15B C14B C12B 111.5(2) . .
C15B C14B H14C 109.3 . .
C12B C14B H14C 109.3 . .
C15B C14B H14D 109.3 . .
C12B C14B H14D 109.3 . .
H14C C14B H14D 108.0 . .
C16B C15B C20B 119.5(2) . .
C16B C15B C14B 120.4(2) . .
C20B C15B C14B 120.1(2) . .
C15B C16B C17B 120.1(3) . .
C15B C16B H16B 120.0 . .
C17B C16B H16B 120.0 . .
C18B C17B C16B 119.0(3) . .
C18B C17B N2B 117.3(2) . .
C16B C17B N2B 123.6(3) . .
C19B C18B C17B 121.4(3) . .
C19B C18B H18B 119.3 . .
C17B C18B H18B 119.3 . .
C18B C19B C20B 118.3(2) . .
C18B C19B C21B 120.4(2) . .
C20B C19B C21B 121.1(3) . .
O7B C20B C15B 118.7(2) . .
O7B C20B C19B 120.2(2) . .
C15B C20B C19B 121.1(3) . .
C19B C21B C22B 110.3(2) . .
C19B C21B H21C 109.6 . .
C22B C21B H21C 109.6 . .
C19B C21B H21D 109.6 . .
C22B C21B H21D 109.6 . .
H21C C21B H21D 108.1 . .
C23B C22B C27B 117.7(3) . .
C23B C22B C21B 120.4(3) . .
C27B C22B C21B 121.8(2) . .
C22B C23B C24B 119.8(3) . .
C22B C23B H23B 120.1 . .
C24B C23B H23B 120.1 . .
C25B C24B C23B 122.3(3) . .
C25B C24B Br2B 119.0(2) . .
C23B C24B Br2B 118.6(2) . .
C24B C25B C26B 119.2(3) . .
C24B C25B H25B 120.4 . .
C26B C25B H25B 120.4 . .
C25B C26B C27B 118.6(3) . .
C25B C26B C28B 119.0(3) . .
C27B C26B C28B 122.2(2) . .
O9B C27B C26B 120.8(2) . .
O9B C27B C22B 117.0(2) . .
C26B C27B C22B 122.1(3) . .
C26B C28B C1B 110.9(2) . .
C26B C28B H28C 109.5 . .
C1B C28B H28C 109.5 . .
C26B C28B H28D 109.5 . .
C1B C28B H28D 109.5 . .
H28C C28B H28D 108.1 . .
N1B C29B C30B 107.3(2) . .
N1B C29B C32B 109.8(3) . .
C30B C29B C32B 108.1(3) . .
N1B C29B C31B 109.9(3) . .
C30B C29B C31B 108.6(3) . .
C32B C29B C31B 112.9(3) . .
C29B C30B H30D 109.5 . .
C29B C30B H30E 109.5 . .
H30D C30B H30E 109.5 . .
C29B C30B H30F 109.5 . .
H30D C30B H30F 109.5 . .
H30E C30B H30F 109.5 . .
C29B C31B H31D 109.5 . .
C29B C31B H31E 109.5 . .
H31D C31B H31E 109.5 . .
C29B C31B H31F 109.5 . .
H31D C31B H31F 109.5 . .
H31E C31B H31F 109.5 . .
C29B C32B H32D 109.5 . .
C29B C32B H32E 109.5 . .
H32D C32B H32E 109.5 . .
C29B C32B H32F 109.5 . .
H32D C32B H32F 109.5 . .
H32E C32B H32F 109.5 . .
O2B C33B C34B 109.6(3) . .
O2B C33B H33C 109.8 . .
C34B C33B H33C 109.8 . .
O2B C33B H33D 109.8 . .
C34B C33B H33D 109.8 . .
H33C C33B H33D 108.2 . .
O3B C34B C33B 109.4(3) . .
O3B C34B H34C 109.8 . .
C33B C34B H34C 109.8 . .
O3B C34B H34D 109.8 . .
C33B C34B H34D 109.8 . .
H34C C34B H34D 108.2 . .
O3B C35B H35D 109.5 . .
O3B C35B H35E 109.5 . .
H35D C35B H35E 109.5 . .
O3B C35B H35F 109.5 . .
H35D C35B H35F 109.5 . .
H35E C35B H35F 109.5 . .
O4B C36B C37B 109.1(3) . .
O4B C36B H36C 109.9 . .
C37B C36B H36C 109.9 . .
O4B C36B H36D 109.9 . .
C37B C36B H36D 109.9 . .
H36C C36B H36D 108.3 . .
O5B C37B C36B 108.9(3) . .
O5B C37B H37C 109.9 . .
C36B C37B H37C 109.9 . .
O5B C37B H37D 109.9 . .
C36B C37B H37D 109.9 . .
H37C C37B H37D 108.3 . .
O5B C38B H38D 109.5 . .
O5B C38B H38E 109.5 . .
H38D C38B H38E 109.5 . .
O5B C38B H38F 109.5 . .
H38D C38B H38F 109.5 . .
H38E C38B H38F 109.5 . .
N2B C39B C40B 107.5(2) . .
N2B C39B C42B 108.8(3) . .
C40B C39B C42B 109.7(3) . .
N2B C39B C41B 109.7(2) . .
C40B C39B C41B 108.4(3) . .
C42B C39B C41B 112.5(3) . .
C39B C40B H40D 109.5 . .
C39B C40B H40E 109.5 . .
H40D C40B H40E 109.5 . .
C39B C40B H40F 109.5 . .
H40D C40B H40F 109.5 . .
H40E C40B H40F 109.5 . .
C39B C41B H41D 109.5 . .
C39B C41B H41E 109.5 . .
H41D C41B H41E 109.5 . .
C39B C41B H41F 109.5 . .
H41D C41B H41F 109.5 . .
H41E C41B H41F 109.5 . .
C39B C42B H42D 109.5 . .
C39B C42B H42E 109.5 . .
H42D C42B H42E 109.5 . .
C39B C42B H42F 109.5 . .
H42D C42B H42F 109.5 . .
H42E C42B H42F 109.5 . .
O7B C43B C44B 108.2(3) . .
O7B C43B H43C 110.1 . .
C44B C43B H43C 110.1 . .
O7B C43B H43D 110.1 . .
C44B C43B H43D 110.1 . .
H43C C43B H43D 108.4 . .
O8B C44B C43B 109.5(3) . .
O8B C44B H44C 109.8 . .
C43B C44B H44C 109.8 . .
O8B C44B H44D 109.8 . .
C43B C44B H44D 109.8 . .
H44C C44B H44D 108.2 . .
O8B C45B H45D 109.5 . .
O8B C45B H45E 109.5 . .
H45D C45B H45E 109.5 . .
O8B C45B H45F 109.5 . .
H45D C45B H45F 109.5 . .
H45E C45B H45F 109.5 . .
O9B C46B C47B 109.3(2) . .
O9B C46B H46C 109.8 . .
C47B C46B H46C 109.8 . .
O9B C46B H46D 109.8 . .
C47B C46B H46D 109.8 . .
H46C C46B H46D 108.3 . .
O10B C47B C46B 108.9(2) . .
O10B C47B H47C 109.9 . .
C46B C47B H47C 109.9 . .
O10B C47B H47D 109.9 . .
C46B C47B H47D 109.9 . .
H47C C47B H47D 108.3 . .
O10B C48B H48D 109.5 . .
O10B C48B H48E 109.5 . .
H48D C48B H48E 109.5 . .
O10B C48B H48F 109.5 . .
H48D C48B H48F 109.5 . .
H48E C48B H48F 109.5 . .
C3S C1S C2S 119.9(3) 2_655 .
C3S C1S H1S 120.1 2_655 .
C2S C1S H1S 120.1 . .
C3S C2S C1S 120.6(3) . .
C3S C2S H2S 119.7 . .
C1S C2S H2S 119.7 . .
C2S C3S C1S 119.5(3) . 2_655
C2S C3S H3S 120.2 . .
C1S C3S H3S 120.2 2_655 .

loop_
_geom_bond_atom_site_label_1
_geom_bond_atom_site_label_2
_geom_bond_distance
_geom_bond_site_symmetry_2
Br1A C10A 1.897(3) .
Br2A C24A 1.893(3) .
O1A N1A 1.286(3) .
O2A C6A 1.376(3) .
O2A C33A 1.42(5) .
O2A C33D 1.46(4) .
O4A C13A 1.381(4) .
O4A C36A 1.439(3) .
O5A C37A 1.407(4) .
O5A C38A 1.412(4) .
O6A N2A 1.290(3) .
O7A C20A 1.386(3) .
O7A C43A 1.434(3) .
O8A C45A 1.416(4) .
O8A C44A 1.417(4) .
O9A C27A 1.372(3) .
O9A C46A 1.437(3) .
O10A C47A 1.416(4) .
O10A C48A 1.422(4) .
N1A C3A 1.423(4) .
N1A C29A 1.501(4) .
N2A C17A 1.425(4) .
N2A C39D 1.499(18) .
N2A C39A 1.505(4) .
C1A C2A 1.380(4) .
C1A C6A 1.401(4) .
C1A C28A 1.515(4) .
C2A C3A 1.378(4) .
C2A H2A 0.9500 .
C3A C4A 1.393(4) .
C4A C5A 1.385(4) .
C4A H4A 0.9500 .
C5A C6A 1.391(4) .
C5A C7A 1.519(4) .
C7A C8A 1.526(4) .
C7A H7A 0.9900 .
C7A H7B 0.9900 .
C8A C9A 1.372(4) .
C8A C13A 1.405(4) .
C9A C10A 1.380(4) .
C9A H9A 0.9500 .
C10A C11A 1.387(4) .
C11A C12A 1.383(4) .
C11A H11A 0.9500 .
C12A C13A 1.399(4) .
C12A C14A 1.525(4) .
C14A C15A 1.518(4) .
C14A H14A 0.9900 .
C14A H14B 0.9900 .
C15A C16A 1.389(4) .
C15A C20A 1.396(4) .
C16A C17A 1.387(4) .
C16A H16A 0.9500 .
C17A C18A 1.377(4) .
C18A C19A 1.378(4) .
C18A H18A 0.9500 .
C19A C20A 1.394(4) .
C19A C21A 1.516(4) .
C21A C22A 1.522(4) .
C21A H21A 0.9900 .
C21A H21B 0.9900 .
C22A C23A 1.386(4) .
C22A C27A 1.394(4) .
C23A C24A 1.377(4) .
C23A H23A 0.9500 .
C24A C25A 1.381(4) .
C25A C26A 1.386(4) .
C25A H25A 0.9500 .
C26A C27A 1.402(4) .
C26A C28A 1.517(4) .
C28A H28A 0.9900 .
C28A H28B 0.9900 .
C29A C30A 1.517(5) .
C29A C31A 1.519(5) .
C29A C32A 1.523(5) .
C30A H30A 0.9800 .
C30A H30B 0.9800 .
C30A H30C 0.9800 .
C31A H31A 0.9800 .
C31A H31B 0.9800 .
C31A H31C 0.9800 .
C32A H32A 0.9800 .
C32A H32B 0.9800 .
C32A H32C 0.9800 .
C33A C34A 1.494(13) .
C33A H33A 0.9900 .
C33A H33B 0.9900 .
C34A O3A 1.398(11) .
C34A H34A 0.9900 .
C34A H34B 0.9900 .
O3A C35A 1.423(10) .
C35A H35A 0.9800 .
C35A H35B 0.9800 .
C35A H35C 0.9800 .
C33D C34D 1.491(11) .
C33D H33E 0.9900 .
C33D H33F 0.9900 .
C34D O3D 1.392(11) .
C34D H34E 0.9900 .
C34D H34F 0.9900 .
O3D C35D 1.421(10) .
C35D H35G 0.9800 .
C35D H35H 0.9800 .
C35D H35I 0.9800 .
C36A C37A 1.485(4) .
C36A H36A 0.9900 .
C36A H36B 0.9900 .
C37A H37A 0.9900 .
C37A H37B 0.9900 .
C38A H38A 0.9800 .
C38A H38B 0.9800 .
C38A H38C 0.9800 .
C39A C42A 1.504(6) .
C39A C40A 1.510(5) .
C39A C41A 1.510(6) .
C40A H40A 0.9800 .
C40A H40B 0.9800 .
C40A H40C 0.9800 .
C41A H41A 0.9800 .
C41A H41B 0.9800 .
C41A H41C 0.9800 .
C42A H42A 0.9800 .
C42A H42B 0.9800 .
C42A H42C 0.9800 .
C39D C40D 1.497(15) .
C39D C41D 1.497(15) .
C39D C42D 1.498(15) .
C40D H40G 0.9800 .
C40D H40H 0.9800 .
C40D H40I 0.9800 .
C41D H41G 0.9800 .
C41D H41H 0.9800 .
C41D H41I 0.9800 .
C42D H42G 0.9800 .
C42D H42H 0.9800 .
C42D H42I 0.9800 .
C43A C44A 1.500(4) .
C43A H43A 0.9900 .
C43A H43B 0.9900 .
C44A H44A 0.9900 .
C44A H44B 0.9900 .
C45A H45A 0.9800 .
C45A H45B 0.9800 .
C45A H45C 0.9800 .
C46A C47A 1.483(4) .
C46A H46A 0.9900 .
C46A H46B 0.9900 .
C47A H47A 0.9900 .
C47A H47B 0.9900 .
C48A H48A 0.9800 .
C48A H48B 0.9800 .
C48A H48C 0.9800 .
Br1B C10B 1.903(3) .
Br2B C24B 1.904(3) .
O1B N1B 1.284(3) .
O2B C6B 1.381(3) .
O2B C33B 1.439(4) .
O3B C34B 1.408(4) .
O3B C35B 1.412(4) .
O4B C13B 1.380(3) .
O4B C36B 1.451(3) .
O5B C37B 1.413(4) .
O5B C38B 1.418(4) .
O6B N2B 1.282(3) .
O7B C20B 1.379(3) .
O7B C43B 1.440(3) .
O8B C44B 1.413(4) .
O8B C45B 1.423(4) .
O9B C27B 1.382(3) .
O9B C46B 1.440(3) .
O10B C47B 1.412(3) .
O10B C48B 1.429(4) .
N1B C3B 1.410(3) .
N1B C29B 1.500(4) .
N2B C17B 1.410(4) .
N2B C39B 1.505(4) .
C1B C2B 1.382(4) .
C1B C6B 1.391(4) .
C1B C28B 1.521(4) .
C2B C3B 1.402(4) .
C2B H2B 0.9500 .
C3B C4B 1.397(4) .
C4B C5B 1.374(4) .
C4B H4B 0.9500 .
C5B C6B 1.405(4) .
C5B C7B 1.518(4) .
C7B C8B 1.511(4) .
C7B H7C 0.9900 .
C7B H7D 0.9900 .
C8B C9B 1.377(4) .
C8B C13B 1.405(4) .
C9B C10B 1.378(4) .
C9B H9B 0.9500 .
C10B C11B 1.384(4) .
C11B C12B 1.396(4) .
C11B H11B 0.9500 .
C12B C13B 1.388(4) .
C12B C14B 1.519(4) .
C14B C15B 1.516(4) .
C14B H14C 0.9900 .
C14B H14D 0.9900 .
C15B C16B 1.378(4) .
C15B C20B 1.396(4) .
C16B C17B 1.403(4) .
C16B H16B 0.9500 .
C17B C18B 1.397(4) .
C18B C19B 1.376(4) .
C18B H18B 0.9500 .
C19B C20B 1.396(4) .
C19B C21B 1.520(4) .
C21B C22B 1.520(4) .
C21B H21C 0.9900 .
C21B H21D 0.9900 .
C22B C23B 1.386(4) .
C22B C27B 1.403(4) .
C23B C24B 1.389(4) .
C23B H23B 0.9500 .
C24B C25B 1.368(4) .
C25B C26B 1.391(4) .
C25B H25B 0.9500 .
C26B C27B 1.398(4) .
C26B C28B 1.517(4) .
C28B H28C 0.9900 .
C28B H28D 0.9900 .
C29B C30B 1.525(4) .
C29B C32B 1.531(5) .
C29B C31B 1.536(5) .
C30B H30D 0.9800 .
C30B H30E 0.9800 .
C30B H30F 0.9800 .
C31B H31D 0.9800 .
C31B H31E 0.9800 .
C31B H31F 0.9800 .
C32B H32D 0.9800 .
C32B H32E 0.9800 .
C32B H32F 0.9800 .
C33B C34B 1.494(4) .
C33B H33C 0.9900 .
C33B H33D 0.9900 .
C34B H34C 0.9900 .
C34B H34D 0.9900 .
C35B H35D 0.9800 .
C35B H35E 0.9800 .
C35B H35F 0.9800 .
C36B C37B 1.471(5) .
C36B H36C 0.9900 .
C36B H36D 0.9900 .
C37B H37C 0.9900 .
C37B H37D 0.9900 .
C38B H38D 0.9800 .
C38B H38E 0.9800 .
C38B H38F 0.9800 .
C39B C40B 1.515(4) .
C39B C42B 1.536(5) .
C39B C41B 1.536(4) .
C40B H40D 0.9800 .
C40B H40E 0.9800 .
C40B H40F 0.9800 .
C41B H41D 0.9800 .
C41B H41E 0.9800 .
C41B H41F 0.9800 .
C42B H42D 0.9800 .
C42B H42E 0.9800 .
C42B H42F 0.9800 .
C43B C44B 1.488(4) .
C43B H43C 0.9900 .
C43B H43D 0.9900 .
C44B H44C 0.9900 .
C44B H44D 0.9900 .
C45B H45D 0.9800 .
C45B H45E 0.9800 .
C45B H45F 0.9800 .
C46B C47B 1.503(4) .
C46B H46C 0.9900 .
C46B H46D 0.9900 .
C47B H47C 0.9900 .
C47B H47D 0.9900 .
C48B H48D 0.9800 .
C48B H48E 0.9800 .
C48B H48F 0.9800 .
C1S C3S 1.368(5) 2_655
C1S C2S 1.376(5) .
C1S H1S 0.9500 .
C2S C3S 1.363(6) .
C2S H2S 0.9500 .
C3S C1S 1.368(5) 2_655
C3S H3S 0.9500 .

loop_
_geom_torsion_atom_site_label_1
_geom_torsion_atom_site_label_2
_geom_torsion_atom_site_label_3
_geom_torsion_atom_site_label_4
_geom_torsion
_geom_torsion_site_symmetry_1
_geom_torsion_site_symmetry_4
C6A C1A C2A C3A -0.3(4) . .
C28A C1A C2A C3A 175.4(3) . .
C1A C2A C3A C4A -3.2(4) . .
C1A C2A C3A N1A 173.6(3) . .
O1A N1A C3A C2A -43.2(4) . .
C29A N1A C3A C2A 132.3(3) . .
O1A N1A C3A C4A 133.6(3) . .
C29A N1A C3A C4A -51.0(4) . .
C2A C3A C4A C5A 2.2(4) . .
N1A C3A C4A C5A -174.4(3) . .
C3A C4A C5A C6A 2.1(4) . .
C3A C4A C5A C7A -175.3(3) . .
C33A O2A C6A C5A -95.9(12) . .
C33D O2A C6A C5A -106.2(11) . .
C33A O2A C6A C1A 86.4(12) . .
C33D O2A C6A C1A 76.2(12) . .
C4A C5A C6A O2A 176.7(2) . .
C7A C5A C6A O2A -5.8(4) . .
C4A C5A C6A C1A -5.6(4) . .
C7A C5A C6A C1A 171.8(3) . .
C2A C1A C6A O2A -177.7(2) . .
C28A C1A C6A O2A 6.8(4) . .
C2A C1A C6A C5A 4.7(4) . .
C28A C1A C6A C5A -170.8(3) . .
C4A C5A C7A C8A 109.9(3) . .
C6A C5A C7A C8A -67.5(3) . .
C5A C7A C8A C9A 106.7(3) . .
C5A C7A C8A C13A -67.4(3) . .
C13A C8A C9A C10A 2.3(4) . .
C7A C8A C9A C10A -172.0(3) . .
C8A C9A C10A C11A 0.5(4) . .
C8A C9A C10A Br1A 176.0(2) . .
C9A C10A C11A C12A -1.1(4) . .
Br1A C10A C11A C12A -176.7(2) . .
C10A C11A C12A C13A -1.2(4) . .
C10A C11A C12A C14A 173.4(3) . .
C36A O4A C13A C12A 110.0(3) . .
C36A O4A C13A C8A -75.3(3) . .
C11A C12A C13A O4A 178.7(2) . .
C14A C12A C13A O4A 4.2(4) . .
C11A C12A C13A C8A 4.0(4) . .
C14A C12A C13A C8A -170.4(2) . .
C9A C8A C13A O4A -179.2(2) . .
C7A C8A C13A O4A -5.1(4) . .
C9A C8A C13A C12A -4.6(4) . .
C7A C8A C13A C12A 169.5(3) . .
C11A C12A C14A C15A -104.1(3) . .
C13A C12A C14A C15A 70.2(3) . .
C12A C14A C15A C16A -112.3(3) . .
C12A C14A C15A C20A 64.7(3) . .
C20A C15A C16A C17A -0.2(4) . .
C14A C15A C16A C17A 176.8(3) . .
C15A C16A C17A C18A -4.8(4) . .
C15A C16A C17A N2A 178.9(3) . .
O6A N2A C17A C18A -39.6(4) . .
C39D N2A C17A C18A 123.6(14) . .
C39A N2A C17A C18A 124.9(3) . .
O6A N2A C17A C16A 136.8(3) . .
C39D N2A C17A C16A -60.0(14) . .
C39A N2A C17A C16A -58.6(4) . .
C16A C17A C18A C19A 4.6(4) . .
N2A C17A C18A C19A -179.0(3) . .
C17A C18A C19A C20A 0.7(4) . .
C17A C18A C19A C21A -176.1(3) . .
C43A O7A C20A C19A -84.0(3) . .
C43A O7A C20A C15A 100.8(3) . .
C18A C19A C20A O7A 179.1(2) . .
C21A C19A C20A O7A -4.2(4) . .
C18A C19A C20A C15A -5.8(4) . .
C21A C19A C20A C15A 170.9(2) . .
C16A C15A C20A O7A -179.3(2) . .
C14A C15A C20A O7A 3.7(4) . .
C16A C15A C20A C19A 5.6(4) . .
C14A C15A C20A C19A -171.4(3) . .
C18A C19A C21A C22A 112.2(3) . .
C20A C19A C21A C22A -64.5(3) . .
C19A C21A C22A C23A 107.0(3) . .
C19A C21A C22A C27A -66.8(3) . .
C27A C22A C23A C24A 1.2(4) . .
C21A C22A C23A C24A -172.9(2) . .
C22A C23A C24A C25A 0.1(4) . .
C22A C23A C24A Br2A 177.9(2) . .
C23A C24A C25A C26A -0.2(4) . .
Br2A C24A C25A C26A -178.0(2) . .
C24A C25A C26A C27A -0.9(4) . .
C24A C25A C26A C28A 174.7(3) . .
C46A O9A C27A C22A -78.3(3) . .
C46A O9A C27A C26A 106.2(3) . .
C23A C22A C27A O9A -177.7(2) . .
C21A C22A C27A O9A -3.8(4) . .
C23A C22A C27A C26A -2.4(4) . .
C21A C22A C27A C26A 171.6(2) . .
C25A C26A C27A O9A 177.7(2) . .
C28A C26A C27A O9A 2.1(4) . .
C25A C26A C27A C22A 2.3(4) . .
C28A C26A C27A C22A -173.3(2) . .
C2A C1A C28A C26A -111.3(3) . .
C6A C1A C28A C26A 64.1(4) . .
C25A C26A C28A C1A -105.1(3) . .
C27A C26A C28A C1A 70.5(3) . .
O1A N1A C29A C30A 162.4(3) . .
C3A N1A C29A C30A -13.0(5) . .
O1A N1A C29A C31A 43.0(4) . .
C3A N1A C29A C31A -132.4(3) . .
O1A N1A C29A C32A -75.3(4) . .
C3A N1A C29A C32A 109.3(4) . .
C6A O2A C33A C34A 176.4(11) . .
C33D O2A C33A C34A -108(15) . .
O2A C33A C34A O3A -77(3) . .
C33A C34A O3A C35A 174(2) . .
C6A O2A C33D C34D 155.0(13) . .
C33A O2A C33D C34D 47(12) . .
O2A C33D C34D O3D -71(3) . .
C33D C34D O3D C35D 176(2) . .
C13A O4A C36A C37A -96.6(3) . .
C38A O5A C37A C36A -175.5(3) . .
O4A C36A C37A O5A -63.4(4) . .
O6A N2A C39A C42A 35.4(5) . .
C17A N2A C39A C42A -129.2(4) . .
C39D N2A C39A C42A -111(20) . .
O6A N2A C39A C40A 155.9(4) . .
C17A N2A C39A C40A -8.7(6) . .
C39D N2A C39A C40A 9(20) . .
O6A N2A C39A C41A -82.5(4) . .
C17A N2A C39A C41A 112.9(4) . .
C39D N2A C39A C41A 131(20) . .
O6A N2A C39D C40D -154.8(18) . .
C17A N2A C39D C40D 42(2) . .
C39A N2A C39D C40D -120(20) . .
O6A N2A C39D C41D -37(2) . .
C17A N2A C39D C41D 160.1(15) . .
C39A N2A C39D C41D -3(19) . .
O6A N2A C39D C42D 81.5(19) . .
C17A N2A C39D C42D -81(2) . .
C39A N2A C39D C42D 116(20) . .
C20A O7A C43A C44A -171.0(2) . .
C45A O8A C44A C43A -179.9(2) . .
O7A C43A C44A O8A 79.2(3) . .
C27A O9A C46A C47A -151.3(3) . .
C48A O10A C47A C46A -176.8(3) . .
O9A C46A C47A O10A 75.1(3) . .
C6B C1B C2B C3B -1.3(4) . .
C28B C1B C2B C3B 175.0(2) . .
C1B C2B C3B C4B -3.7(4) . .
C1B C2B C3B N1B 177.5(3) . .
O1B N1B C3B C4B -4.4(4) . .
C29B N1B C3B C4B 174.9(3) . .
O1B N1B C3B C2B 174.3(3) . .
C29B N1B C3B C2B -6.3(4) . .
C2B C3B C4B C5B 4.8(4) . .
N1B C3B C4B C5B -176.4(2) . .
C3B C4B C5B C6B -0.7(4) . .
C3B C4B C5B C7B -174.9(2) . .
C33B O2B C6B C1B 91.8(3) . .
C33B O2B C6B C5B -90.8(3) . .
C2B C1B C6B O2B -177.2(2) . .
C28B C1B C6B O2B 6.5(4) . .
C2B C1B C6B C5B 5.5(4) . .
C28B C1B C6B C5B -170.8(2) . .
C4B C5B C6B O2B 178.2(2) . .
C7B C5B C6B O2B -7.7(4) . .
C4B C5B C6B C1B -4.5(4) . .
C7B C5B C6B C1B 169.6(2) . .
C4B C5B C7B C8B 107.5(3) . .
C6B C5B C7B C8B -66.6(3) . .
C5B C7B C8B C9B 106.2(3) . .
C5B C7B C8B C13B -68.2(3) . .
C13B C8B C9B C10B 1.7(4) . .
C7B C8B C9B C10B -172.9(2) . .
C8B C9B C10B C11B 2.5(4) . .
C8B C9B C10B Br1B -179.9(2) . .
C9B C10B C11B C12B -3.2(4) . .
Br1B C10B C11B C12B 179.2(2) . .
C10B C11B C12B C13B -0.5(4) . .
C10B C11B C12B C14B 176.2(2) . .
C36B O4B C13B C12B 91.3(3) . .
C36B O4B C13B C8B -90.2(3) . .
C11B C12B C13B O4B -176.9(2) . .
C14B C12B C13B O4B 6.5(4) . .
C11B C12B C13B C8B 4.7(4) . .
C14B C12B C13B C8B -171.9(2) . .
C9B C8B C13B O4B 176.2(2) . .
C7B C8B C13B O4B -9.2(4) . .
C9B C8B C13B C12B -5.4(4) . .
C7B C8B C13B C12B 169.2(2) . .
C13B C12B C14B C15B 72.6(3) . .
C11B C12B C14B C15B -103.9(3) . .
C12B C14B C15B C16B -111.1(3) . .
C12B C14B C15B C20B 66.2(3) . .
C20B C15B C16B C17B -0.3(4) . .
C14B C15B C16B C17B 177.0(3) . .
C15B C16B C17B C18B -5.4(4) . .
C15B C16B C17B N2B 175.5(3) . .
O6B N2B C17B C18B 4.0(4) . .
C39B N2B C17B C18B -178.5(3) . .
O6B N2B C17B C16B -176.9(3) . .
C39B N2B C17B C16B 0.6(5) . .
C16B C17B C18B C19B 5.0(4) . .
N2B C17B C18B C19B -175.9(3) . .
C17B C18B C19B C20B 1.2(4) . .
C17B C18B C19B C21B -174.5(3) . .
C43B O7B C20B C15B 94.4(3) . .
C43B O7B C20B C19B -88.8(3) . .
C16B C15B C20B O7B -176.5(2) . .
C14B C15B C20B O7B 6.1(4) . .
C16B C15B C20B C19B 6.7(4) . .
C14B C15B C20B C19B -170.6(2) . .
C18B C19B C20B O7B 176.1(2) . .
C21B C19B C20B O7B -8.2(4) . .
C18B C19B C20B C15B -7.1(4) . .
C21B C19B C20B C15B 168.5(2) . .
C18B C19B C21B C22B 110.5(3) . .
C20B C19B C21B C22B -65.1(3) . .
C19B C21B C22B C23B 108.3(3) . .
C19B C21B C22B C27B -68.1(3) . .
C27B C22B C23B C24B 1.9(4) . .
C21B C22B C23B C24B -174.7(2) . .
C22B C23B C24B C25B 1.5(4) . .
C22B C23B C24B Br2B 179.0(2) . .
C23B C24B C25B C26B -2.1(4) . .
Br2B C24B C25B C26B -179.6(2) . .
C24B C25B C26B C27B -0.7(4) . .
C24B C25B C26B C28B 174.1(2) . .
C46B O9B C27B C26B 76.6(3) . .
C46B O9B C27B C22B -107.4(3) . .
C25B C26B C27B O9B 179.9(2) . .
C28B C26B C27B O9B 5.3(4) . .
C25B C26B C27B C22B 4.2(4) . .
C28B C26B C27B C22B -170.5(2) . .
C23B C22B C27B O9B 179.4(2) . .
C21B C22B C27B O9B -4.1(4) . .
C23B C22B C27B C26B -4.7(4) . .
C21B C22B C27B C26B 171.8(2) . .
C25B C26B C28B C1B -106.8(3) . .
C27B C26B C28B C1B 67.8(3) . .
C2B C1B C28B C26B -106.8(3) . .
C6B C1B C28B C26B 69.5(3) . .
O1B N1B C29B C30B 4.3(4) . .
C3B N1B C29B C30B -175.1(3) . .
O1B N1B C29B C32B -113.0(3) . .
C3B N1B C29B C32B 67.7(4) . .
O1B N1B C29B C31B 122.2(3) . .
C3B N1B C29B C31B -57.1(4) . .
C6B O2B C33B C34B 178.2(2) . .
C35B O3B C34B C33B -176.6(3) . .
O2B C33B C34B O3B 73.3(3) . .
C13B O4B C36B C37B 165.2(3) . .
C38B O5B C37B C36B 175.0(3) . .
O4B C36B C37B O5B -76.4(3) . .
O6B N2B C39B C40B 0.5(4) . .
C17B N2B C39B C40B -176.9(3) . .
O6B N2B C39B C42B -118.2(3) . .
C17B N2B C39B C42B 64.3(4) . .
O6B N2B C39B C41B 118.3(3) . .
C17B N2B C39B C41B -59.2(4) . .
C20B O7B C43B C44B -168.5(2) . .
C45B O8B C44B C43B -172.8(3) . .
O7B C43B C44B O8B 80.5(3) . .
C27B O9B C46B C47B 137.7(2) . .
C48B O10B C47B C46B 172.3(2) . .
O9B C46B C47B O10B -74.2(3) . .
C3S C1S C2S C3S 0.1(5) 2_655 .
C1S C2S C3S C1S -0.1(5) . 2_655
